data_2100766
loop_
_publ_author_name
'Neidle, S.'
'Wilman, D. E. V.'

_publ_section_title
;
 X-ray studies on anti-tumour triazenes. Structures of
 1-(4-carbamoylphenyl)-3,3-dimethyltriazene 1-oxide and
 3,3-dimethyl-1-(4-nitrophenyl)triazene
;
_journal_issue 2
_journal_name_full 'Acta Crystallographica Section B'
_journal_page_first 213
_journal_page_last 217
_journal_paper_doi 10.1107/S0108768191013599
_journal_volume 48
_journal_year 1992
_chemical_formula_sum 'C9 H12 N4 O2'
_chemical_formula_weight 208
_space_group_crystal_system monoclinic
_space_group_IT_number 14
_space_group_name_Hall '-P 2ybc'
_space_group_name_H-M_alt 'P 1 21/c 1'
_cell_angle_alpha 90
_cell_angle_beta 94.16(2)
_cell_angle_gamma 90
_cell_formula_units_Z 4
_cell_length_a 4.933(2)
_cell_length_b 9.4090(10)
_cell_length_c 22.865(4)
_cell_volume 1058.5(5)
_diffrn_radiation_type Cu
_diffrn_radiation_wavelength 1.54184
_exptl_absorpt_coefficient_mu 0.765
_exptl_crystal_density_diffrn 1.312
_cod_data_source_file li0113.cif
_cod_data_source_block li0113a
_cod_depositor_comments
;
 Updating space group information and adding the symmetry operation list.

 Antanas Vaitkus,
 2018-06-15

 Adding the _atom_site_type_symbol data item.

 Antanas Vaitkus,
 2017-01-19
;
_cod_original_cell_volume 1058
_cod_database_code 2100766

loop_
_space_group_symop_id
_space_group_symop_operation_xyz
1 x,y,z
2 -x,y+1/2,-z+1/2
3 -x,-y,-z
4 x,-y+1/2,z+1/2

loop_
_atom_site_label
_atom_site_type_symbol
_atom_site_fract_x
_atom_site_fract_y
_atom_site_fract_z
O1 O 1.256(2) -.1220(10) .1380(4)
O2 O 1.240(2) .0650(10) .4435(5)
N3 N .943(2) .0680(10) .0824(5)
N2 N .999(2) .0860(10) .1403(4)
N1 N 1.150(2) -.0150(10) .1629(5)
N4 N 1.669(2) .0050(10) .4288(4)
C1 C 1.211(3) .0000(10) .2271(6)
C2 C 1.434(3) -.080(2) .2505(6)
C3 C 1.505(3) -.067(2) .3097(7)
C4 C 1.361(2) .0230(10) .3427(6)
C5 C 1.160(3) .1080(10) .3184(6)
C6 C 1.097(3) .0970(10) .2572(6)
C7 C 1.430(2) .031(2) .4110(6)
C8 C .790(4) .192(2) .0614(8)
C9 C .812(3) -.064(2) .0604(7)
H2 H 1.526 -.145 .225
H3 H 1.662 -.121 .328
H5 H 1.068 .172 .343
H6 H .952 .161 .239
HN41 H 1.806 -.018 .400
HN42 H 1.733 .007 .469
H91 H .912 -.147 .072
H92 H .630 -.074 .074
H93 H .785 -.068 .018
H81 H .878 .280 .076
H82 H .763 .201 .020
H83 H .609 .195 .076

loop_
_geom_bond_atom_site_label_1
_geom_bond_atom_site_label_2
_geom_bond_distance
C1 N1 1.48(2)
N1 O1 1.28(2)
N1 N2 1.29(2)
N2 N3 1.344(15)
N3 C8 1.45(2)
N3 C9 1.47(2)
